data_7233984
loop_
_publ_author_name
'Yang, Jinyue'
'Hong, Baohong'
'Wang, Na'
'Li, Xin'
'Huang, Xin'
'Bao, Ying'
'Xie, Chuang'
'Hao, Hongxun'

_publ_section_title
;
 Thermodynamics and molecular mechanism of the formation of the cocrystals
 of p-hydroxybenzoic acid and glutaric acid
;
_journal_issue 42
_journal_name_full CrystEngComm
_journal_page_first 6374
_journal_paper_doi 10.1039/C9CE01092K
_journal_volume 21
_journal_year 2019
_chemical_formula_moiety 'C7 H6 O3, C5 H8 O4'
_chemical_formula_sum 'C12 H14 O7'
_chemical_formula_weight 270.23
_space_group_crystal_system monoclinic
_space_group_IT_number 14
_space_group_name_Hall '-P 2yn'
_space_group_name_H-M_alt 'P 1 21/n 1'
_symmetry_space_group_name_Hall '-P 2yn'
_symmetry_space_group_name_H-M 'P 1 21/n 1'
_atom_sites_solution_hydrogens mixed
_atom_sites_solution_primary dual
_audit_creation_date 2018-11-08
_audit_creation_method
;
Olex2 1.2
(compiled 2018.05.29 svn.r3508 for OlexSys, GUI svn.r5506)
;
_audit_update_record
;
2019-07-11 deposited with the CCDC.    2019-09-18 downloaded from the CCDC.
;
_cell_angle_alpha 90
_cell_angle_beta 105.478(5)
_cell_angle_gamma 90
_cell_formula_units_Z 4
_cell_length_a 8.6867(4)
_cell_length_b 15.1019(6)
_cell_length_c 9.9125(5)
_cell_measurement_reflns_used 4474
_cell_measurement_temperature 159.99(10)
_cell_measurement_theta_max 28.6630
_cell_measurement_theta_min 2.5170
_cell_volume 1253.22(10)
_computing_cell_refinement 'CrysAlisPro 1.171.39.43d (Rigaku OD, 2018)'
_computing_data_collection 'CrysAlisPro 1.171.39.43d (Rigaku OD, 2018)'
_computing_data_reduction 'CrysAlisPro 1.171.39.43d (Rigaku OD, 2018)'
_computing_molecular_graphics 'Olex2 (Dolomanov et al., 2009)'
_computing_publication_material 'Olex2 (Dolomanov et al., 2009)'
_computing_structure_refinement 'ShelXL (Sheldrick, 2015)'
_computing_structure_solution 'ShelXT (Sheldrick, 2015)'
_diffrn_ambient_environment N~2~
_diffrn_ambient_temperature 159.99(10)
_diffrn_detector 'CCD plate'
_diffrn_detector_type HyPix
_diffrn_measured_fraction_theta_full 1.000
_diffrn_measured_fraction_theta_max 0.844
_diffrn_measurement_details
;
List of Runs (angles in degrees, time in seconds):

  # Type    Start    End  Width  t~exp~   \w     \q     \k     \f   Frames
#--------------------------------------------------------------------------
  1  \w    -41.00  62.00   0.50    4.84    --  -13.65  57.00   1.00  206
  2  \w     39.00  97.00   0.50    4.84    --   12.17 178.00-120.00  116
  3  \w     39.00  97.00   0.50    4.84    --   12.17 178.00-150.00  116
  4  \w    -89.00  14.00   0.50    4.84    --  -13.65 -57.00-140.00  206
  5  \w     36.00  68.00   0.50    4.84    --   12.17-178.00 -60.00   64
  6  \w    -95.00  19.00   0.50    4.84    --  -13.65 -37.00   0.00  228
;
_diffrn_measurement_device 'four-circle diffractometer'
_diffrn_measurement_device_type 'XtaLAB Synergy, Single source at offset/far, HyPix'
_diffrn_measurement_method '\w scans'
_diffrn_orient_matrix_type 'CrysAlisPro convention (1999,Acta A55,543-557)'
_diffrn_orient_matrix_UB_11 0.0147769000
_diffrn_orient_matrix_UB_12 -0.0111082000
_diffrn_orient_matrix_UB_13 -0.0649284000
_diffrn_orient_matrix_UB_21 -0.0605037000
_diffrn_orient_matrix_UB_22 0.0299938000
_diffrn_orient_matrix_UB_23 -0.0348113000
_diffrn_orient_matrix_UB_31 0.0574875000
_diffrn_orient_matrix_UB_32 0.0343606000
_diffrn_orient_matrix_UB_33 0.0091498000
_diffrn_radiation_monochromator mirror
_diffrn_radiation_probe x-ray
_diffrn_radiation_type MoK\a
_diffrn_radiation_wavelength 0.71073
_diffrn_reflns_av_R_equivalents 0.0454
_diffrn_reflns_av_unetI/netI 0.0391
_diffrn_reflns_Laue_measured_fraction_full 1.000
_diffrn_reflns_Laue_measured_fraction_max 0.844
_diffrn_reflns_limit_h_max 10
_diffrn_reflns_limit_h_min -10
_diffrn_reflns_limit_k_max 20
_diffrn_reflns_limit_k_min -20
_diffrn_reflns_limit_l_max 13
_diffrn_reflns_limit_l_min -12
_diffrn_reflns_number 13894
_diffrn_reflns_point_group_measured_fraction_full 1.000
_diffrn_reflns_point_group_measured_fraction_max 0.844
_diffrn_reflns_theta_full 25.242
_diffrn_reflns_theta_max 30.041
_diffrn_reflns_theta_min 2.523
_diffrn_source 'micro-focus sealed X-ray tube'
_diffrn_source_type 'PhotonJet (Mo) X-ray Source'
_exptl_absorpt_coefficient_mu 0.119
_exptl_absorpt_correction_T_max 1.00000
_exptl_absorpt_correction_T_min 0.39743
_exptl_absorpt_correction_type multi-scan
_exptl_absorpt_process_details
;
CrysAlisPro 1.171.39.43d (Rigaku Oxford Diffraction, 2018)
Empirical absorption correction using spherical harmonics,
 implemented in SCALE3 ABSPACK scaling algorithm.
;
_exptl_crystal_colour colourless
_exptl_crystal_colour_primary colourless
_exptl_crystal_density_diffrn 1.432
_exptl_crystal_description block
_exptl_crystal_F_000 568
_exptl_crystal_size_max 0.3
_exptl_crystal_size_mid 0.2
_exptl_crystal_size_min 0.05
_refine_diff_density_max 0.275
_refine_diff_density_min -0.297
_refine_diff_density_rms 0.059
_refine_ls_extinction_method none
_refine_ls_goodness_of_fit_ref 1.044
_refine_ls_hydrogen_treatment mixed
_refine_ls_matrix_type full
_refine_ls_number_parameters 193
_refine_ls_number_reflns 3101
_refine_ls_number_restraints 0
_refine_ls_restrained_S_all 1.044
_refine_ls_R_factor_all 0.0723
_refine_ls_R_factor_gt 0.0486
_refine_ls_shift/su_max 0.001
_refine_ls_shift/su_mean 0.000
_refine_ls_structure_factor_coef Fsqd
_refine_ls_weighting_details 'w=1/[\s^2^(Fo^2^)+(0.0781P)^2^+0.1653P] where P=(Fo^2^+2Fc^2^)/3'
_refine_ls_weighting_scheme calc
_refine_ls_wR_factor_gt 0.1254
_refine_ls_wR_factor_ref 0.1402
_reflns_Friedel_coverage 0.000
_reflns_number_gt 2235
_reflns_number_total 3101
_reflns_threshold_expression 'I > 2\s(I)'
_cod_data_source_file c9ce01092k2.cif
_cod_data_source_block phba-glutaril
_cod_depositor_comments 'Adding full bibliography for 7233984.cif.'
_cod_database_code 7233984
_shelx_shelxl_version_number 2018/3
_shelx_space_group_comment
;
The symmetry employed for this shelxl refinement is uniquely defined
by the following loop, which should always be used as a source of
symmetry information in preference to the above space-group names.
They are only intended as comments.
;
_shelx_estimated_absorpt_t_max 0.994
_shelx_estimated_absorpt_t_min 0.965
_reflns_odcompleteness_completeness 99.93
_reflns_odcompleteness_iscentric 1
_reflns_odcompleteness_theta 26.32
_olex2_refinement_description
;
1. Fixed Uiso
 At 1.2 times of:
  All C(H) groups, All C(H,H) groups
2. Others
 Sof(H3)=1-FVAR(1)
 Sof(H2)=FVAR(1)
3.a Secondary CH2 refined with riding coordinates:
 C11(H11A,H11B), C10(H10A,H10B), C9(H9A,H9B)
3.b Aromatic/amide H refined with riding coordinates:
 C2(H2A), C5(H5), C6(H6), C3(H3A)
;
_olex2_submission_special_instructions 'No special instructions were received'
_oxdiff_exptl_absorpt_empirical_details
;
Empirical correction (ABSPACK) includes:
- Absorption correction using spherical harmonics
- Frame scaling
;
_oxdiff_exptl_absorpt_empirical_full_max 1.861
_oxdiff_exptl_absorpt_empirical_full_min 0.537

loop_
_space_group_symop_operation_xyz
'x, y, z'
'-x+1/2, y+1/2, -z+1/2'
'-x, -y, -z'
'x-1/2, -y-1/2, z-1/2'

loop_
_atom_site_label
_atom_site_type_symbol
_atom_site_fract_x
_atom_site_fract_y
_atom_site_fract_z
_atom_site_U_iso_or_equiv
_atom_site_adp_type
_atom_site_occupancy
_atom_site_site_symmetry_order
_atom_site_calc_flag
_atom_site_refinement_flags_posn
_atom_site_refinement_flags_occupancy
_atom_site_disorder_assembly
_atom_site_disorder_group
O1 O 0.62733(15) 0.54772(7) 0.38780(13) 0.0353(3) Uani 1 1 d . . . .
O3 O 1.04863(14) 0.89253(8) 0.53640(13) 0.0334(3) Uani 1 1 d . . . .
O6 O 0.04147(15) 0.86681(8) 0.19838(13) 0.0391(3) Uani 1 1 d . . . .
O5 O 0.17188(16) 0.44577(7) 0.20653(14) 0.0408(3) Uani 1 1 d . . . .
O2 O 0.81502(15) 0.95312(8) 0.42150(13) 0.0362(3) Uani 1 1 d . . . .
O7 O -0.21415(16) 0.87345(8) 0.07874(13) 0.0393(3) Uani 1 1 d . . . .
O4 O 0.31740(14) 0.56829(8) 0.25858(14) 0.0437(4) Uani 1 1 d . . . .
C7 C 0.82839(19) 0.79808(9) 0.44646(15) 0.0239(3) Uani 1 1 d . . . .
C1 C 0.90323(19) 0.88633(10) 0.46993(15) 0.0261(3) Uani 1 1 d . . . .
C2 C 0.91866(19) 0.72293(10) 0.49703(15) 0.0258(3) Uani 1 1 d . . . .
H2A H 1.025965 0.728760 0.544710 0.031 Uiso 1 1 calc R . . .
C5 C 0.59814(19) 0.70578(10) 0.35332(16) 0.0262(4) Uani 1 1 d . . . .
H5 H 0.490859 0.699832 0.305630 0.031 Uiso 1 1 calc R . . .
C4 C 0.6899(2) 0.63121(9) 0.40504(16) 0.0264(3) Uani 1 1 d . . . .
C6 C 0.66831(19) 0.78848(9) 0.37367(16) 0.0254(3) Uani 1 1 d . . . .
H6 H 0.608037 0.838306 0.338390 0.030 Uiso 1 1 calc R . . .
C12 C -0.08045(19) 0.82938(10) 0.13756(16) 0.0274(3) Uani 1 1 d . . . .
C11 C -0.09845(19) 0.73110(10) 0.12128(17) 0.0277(4) Uani 1 1 d . . . .
H11A H -0.132908 0.716662 0.022419 0.033 Uiso 1 1 calc R . . .
H11B H -0.180770 0.711278 0.163921 0.033 Uiso 1 1 calc R . . .
C8 C 0.1894(2) 0.53276(10) 0.21496(16) 0.0281(4) Uani 1 1 d . . . .
C10 C 0.05554(18) 0.68194(10) 0.18770(16) 0.0267(4) Uani 1 1 d . . . .
H10A H 0.087132 0.693461 0.287590 0.032 Uiso 1 1 calc R . . .
H10B H 0.139567 0.703642 0.148637 0.032 Uiso 1 1 calc R . . .
C3 C 0.8495(2) 0.63962(10) 0.47668(16) 0.0284(4) Uani 1 1 d . . . .
H3A H 0.909869 0.589652 0.510934 0.034 Uiso 1 1 calc R . . .
C9 C 0.0359(2) 0.58253(10) 0.16269(18) 0.0323(4) Uani 1 1 d . . . .
H9A H -0.041317 0.560251 0.209263 0.039 Uiso 1 1 calc R . . .
H9B H -0.006139 0.571756 0.063160 0.039 Uiso 1 1 calc R . . .
H1 H 0.527(3) 0.5503(14) 0.345(2) 0.051(6) Uiso 1 1 d . . . .
H7 H -0.191(3) 0.9305(17) 0.084(2) 0.068(7) Uiso 1 1 d . . . .
H5A H 0.272(4) 0.4192(18) 0.240(2) 0.076(8) Uiso 1 1 d . . . .
H2 H 0.854(5) 1.000(3) 0.434(4) 0.029(15) Uiso 0.51(6) 1 d . P A 1
H3 H 1.077(7) 0.943(4) 0.547(5) 0.05(2) Uiso 0.49(6) 1 d . P A 2

loop_
_atom_site_aniso_label
_atom_site_aniso_U_11
_atom_site_aniso_U_22
_atom_site_aniso_U_33
_atom_site_aniso_U_23
_atom_site_aniso_U_13
_atom_site_aniso_U_12
O1 0.0241(7) 0.0180(6) 0.0563(8) -0.0010(5) -0.0021(6) -0.0035(4)
O3 0.0229(7) 0.0225(6) 0.0479(7) -0.0017(5) -0.0024(5) -0.0050(5)
O6 0.0254(7) 0.0267(6) 0.0597(8) -0.0069(5) 0.0015(6) -0.0073(5)
O5 0.0242(7) 0.0216(6) 0.0673(9) 0.0044(5) -0.0039(6) 0.0000(5)
O2 0.0278(7) 0.0185(6) 0.0552(8) 0.0008(5) -0.0012(6) -0.0017(5)
O7 0.0287(7) 0.0211(6) 0.0597(8) 0.0001(5) -0.0029(6) 0.0000(5)
O4 0.0216(7) 0.0276(6) 0.0730(9) -0.0029(6) -0.0031(6) -0.0012(5)
C7 0.0205(8) 0.0196(7) 0.0296(7) -0.0022(5) 0.0032(6) -0.0020(6)
C1 0.0224(9) 0.0212(7) 0.0316(8) -0.0019(5) 0.0018(6) -0.0026(6)
C2 0.0177(8) 0.0232(7) 0.0328(8) -0.0012(6) 0.0003(6) -0.0017(6)
C5 0.0179(8) 0.0228(7) 0.0339(8) -0.0017(6) -0.0001(6) -0.0014(6)
C4 0.0241(9) 0.0182(7) 0.0349(8) -0.0025(6) 0.0045(6) -0.0029(6)
C6 0.0230(9) 0.0196(7) 0.0310(7) -0.0012(5) 0.0027(6) -0.0005(6)
C12 0.0232(9) 0.0233(7) 0.0353(8) -0.0014(6) 0.0068(6) -0.0017(6)
C11 0.0205(9) 0.0210(7) 0.0393(8) -0.0037(6) 0.0043(7) -0.0009(6)
C8 0.0229(9) 0.0224(7) 0.0361(8) -0.0010(6) 0.0027(7) -0.0008(6)
C10 0.0195(9) 0.0228(7) 0.0359(8) -0.0021(6) 0.0040(6) -0.0010(6)
C3 0.0243(9) 0.0197(7) 0.0375(8) 0.0018(6) 0.0016(7) 0.0036(6)
C9 0.0212(9) 0.0223(8) 0.0484(9) -0.0015(7) 0.0003(7) -0.0002(6)

loop_
_atom_type_symbol
_atom_type_description
_atom_type_scat_dispersion_real
_atom_type_scat_dispersion_imag
_atom_type_scat_source
C C 0.0033 0.0016 'International Tables Vol C Tables 4.2.6.8 and 6.1.1.4'
H H 0.0000 0.0000 'International Tables Vol C Tables 4.2.6.8 and 6.1.1.4'
O O 0.0106 0.0060 'International Tables Vol C Tables 4.2.6.8 and 6.1.1.4'

loop_
_geom_angle_atom_site_label_1
_geom_angle_atom_site_label_2
_geom_angle_atom_site_label_3
_geom_angle
C4 O1 H1 109.6(15)
C1 O3 H3 112(4)
C8 O5 H5A 108.8(17)
C1 O2 H2 118(3)
C12 O7 H7 107.6(17)
C2 C7 C1 119.81(14)
C6 C7 C1 120.88(13)
C6 C7 C2 119.31(13)
O3 C1 O2 123.54(14)
O3 C1 C7 119.16(14)
O2 C1 C7 117.30(14)
C7 C2 H2A 119.8
C3 C2 C7 120.41(15)
C3 C2 H2A 119.8
C4 C5 H5 120.3
C6 C5 H5 120.3
C6 C5 C4 119.32(15)
O1 C4 C5 122.01(15)
O1 C4 C3 117.34(14)
C3 C4 C5 120.65(13)
C7 C6 H6 119.6
C5 C6 C7 120.71(14)
C5 C6 H6 119.6
O6 C12 O7 122.03(15)
O6 C12 C11 124.71(15)
O7 C12 C11 113.26(14)
C12 C11 H11A 109.1
C12 C11 H11B 109.1
C12 C11 C10 112.56(13)
H11A C11 H11B 107.8
C10 C11 H11A 109.1
C10 C11 H11B 109.1
O5 C8 C9 113.56(14)
O4 C8 O5 122.97(15)
O4 C8 C9 123.46(14)
C11 C10 H10A 109.4
C11 C10 H10B 109.4
C11 C10 C9 111.32(12)
H10A C10 H10B 108.0
C9 C10 H10A 109.4
C9 C10 H10B 109.4
C2 C3 H3A 120.2
C4 C3 C2 119.60(14)
C4 C3 H3A 120.2
C8 C9 C10 112.78(13)
C8 C9 H9A 109.0
C8 C9 H9B 109.0
C10 C9 H9A 109.0
C10 C9 H9B 109.0
H9A C9 H9B 107.8

loop_
_geom_bond_atom_site_label_1
_geom_bond_atom_site_label_2
_geom_bond_distance
O1 C4 1.3655(17)
O1 H1 0.86(2)
O3 C1 1.263(2)
O3 H3 0.80(7)
O6 C12 1.2099(19)
O5 C8 1.3225(19)
O5 H5A 0.94(3)
O2 C1 1.2802(19)
O2 H2 0.78(5)
O7 C12 1.331(2)
O7 H7 0.88(3)
O4 C8 1.2059(19)
C7 C1 1.474(2)
C7 C2 1.394(2)
C7 C6 1.393(2)
C2 H2A 0.9300
C2 C3 1.386(2)
C5 H5 0.9300
C5 C4 1.396(2)
C5 C6 1.381(2)
C4 C3 1.385(2)
C6 H6 0.9300
C12 C11 1.497(2)
C11 H11A 0.9700
C11 H11B 0.9700
C11 C10 1.518(2)
C8 C9 1.498(2)
C10 H10A 0.9700
C10 H10B 0.9700
C10 C9 1.524(2)
C3 H3A 0.9300
C9 H9A 0.9700
C9 H9B 0.9700
